data_7250386
loop_
_publ_author_name
'Kutasevich, Alexandra G.'
'Nikitina, Evgeniya V.'
'Novoselskaya, Yana S.'
'Grigoriev, Mikhail S.'
'Brazhkin, Vadim V.'
'Kia, Reza'
'Zubkov, Fedor I.'
'Gomila, Rosa M.'
'Frontera, Antonio'

_publ_section_title
;
 Synthesis and structure of 7-thiabicyclo[2.2.1]heptenes: functional
 complementarity of the sulfur atom and the ethenyl fragment
;
_journal_issue 23
_journal_name_full CrystEngComm
_journal_page_first 3947
_journal_page_last 3956
_journal_paper_doi 10.1039/D4CE01118J
_journal_volume 27
_journal_year 2025
_chemical_formula_sum 'C14 H11 N O2 S'
_chemical_formula_weight 257.30
_space_group_crystal_system monoclinic
_space_group_IT_number 14
_space_group_name_Hall '-P 2yn'
_space_group_name_H-M_alt 'P 1 21/n 1'
_atom_sites_solution_hydrogens geom
_audit_creation_method SHELXL-2018/3
_audit_update_record
;
2024-10-16 deposited with the CCDC.	2025-05-13 downloaded from the CCDC.
;
_cell_angle_alpha 90
_cell_angle_beta 93.131(4)
_cell_angle_gamma 90
_cell_formula_units_Z 4
_cell_length_a 10.7276(12)
_cell_length_b 6.3628(7)
_cell_length_c 17.390(2)
_cell_measurement_reflns_used 1978
_cell_measurement_temperature 100(2)
_cell_measurement_theta_max 23.45
_cell_measurement_theta_min 3.41
_cell_volume 1185.2(2)
_computing_structure_refinement 'SHELXL-2018/3 (Sheldrick, 2018)'
_diffrn_ambient_temperature 100(2)
_diffrn_measured_fraction_theta_full 0.997
_diffrn_measured_fraction_theta_max 0.998
_diffrn_measurement_device_type 'Bruker KAPPA APEX II area-detector diffractometer'
_diffrn_radiation_type MoK\a
_diffrn_radiation_wavelength 0.71073
_diffrn_reflns_av_R_equivalents 0.0913
_diffrn_reflns_av_unetI/netI 0.0796
_diffrn_reflns_Laue_measured_fraction_full 0.997
_diffrn_reflns_Laue_measured_fraction_max 0.998
_diffrn_reflns_limit_h_max 15
_diffrn_reflns_limit_h_min -15
_diffrn_reflns_limit_k_max 8
_diffrn_reflns_limit_k_min -8
_diffrn_reflns_limit_l_max 24
_diffrn_reflns_limit_l_min -24
_diffrn_reflns_number 19969
_diffrn_reflns_point_group_measured_fraction_full 0.997
_diffrn_reflns_point_group_measured_fraction_max 0.998
_diffrn_reflns_theta_full 25.242
_diffrn_reflns_theta_max 29.979
_diffrn_reflns_theta_min 3.725
_exptl_absorpt_coefficient_mu 0.265
_exptl_absorpt_correction_T_max 1.000
_exptl_absorpt_correction_T_min 0.919
_exptl_absorpt_correction_type multi-scan
_exptl_absorpt_process_details
;
 SADABS 2016/2: Krause, L., Herbst-Irmer, R., Sheldrick G.M. & Stalke D.,
 J. Appl. Cryst. 48 (2015) 3-10
;
_exptl_crystal_colour colourless
_exptl_crystal_density_diffrn 1.442
_exptl_crystal_description needle
_exptl_crystal_F_000 536
_exptl_crystal_size_max 0.400
_exptl_crystal_size_mid 0.040
_exptl_crystal_size_min 0.040
_refine_diff_density_max 0.388
_refine_diff_density_min -0.348
_refine_diff_density_rms 0.073
_refine_ls_extinction_method none
_refine_ls_goodness_of_fit_ref 1.017
_refine_ls_hydrogen_treatment constr
_refine_ls_matrix_type full
_refine_ls_number_parameters 191
_refine_ls_number_reflns 3440
_refine_ls_number_restraints 0
_refine_ls_restrained_S_all 1.017
_refine_ls_R_factor_all 0.1087
_refine_ls_R_factor_gt 0.0542
_refine_ls_shift/su_max 0.000
_refine_ls_shift/su_mean 0.000
_refine_ls_structure_factor_coef Fsqd
_refine_ls_weighting_details 'w=1/[\s^2^(Fo^2^)+(0.0390P)^2^+0.5508P] where P=(Fo^2^+2Fc^2^)/3'
_refine_ls_weighting_scheme calc
_refine_ls_wR_factor_gt 0.1012
_refine_ls_wR_factor_ref 0.1218
_reflns_Friedel_coverage 0.000
_reflns_number_gt 2131
_reflns_number_total 3440
_reflns_threshold_expression 'I > 2\s(I)'
_cod_data_source_file d4ce01118j2.cif
_cod_data_source_block N11_3_LT
_cod_depositor_comments 'Adding full bibliography for 7250385--7250387.cif.'
_cod_original_sg_symbol_H-M 'P 21/n'
_cod_database_code 7250386
_shelx_shelxl_version_number 2018/3
_shelx_space_group_comment
;
The symmetry employed for this shelxl refinement is uniquely defined
by the following loop, which should always be used as a source of
symmetry information in preference to the above space-group names.
They are only intended as comments.
;
_shelx_estimated_absorpt_t_min 0.901
_shelx_estimated_absorpt_t_max 0.989

loop_
_space_group_symop_operation_xyz
'x, y, z'
'-x+1/2, y+1/2, -z+1/2'
'-x, -y, -z'
'x-1/2, -y-1/2, z-1/2'

loop_
_atom_site_label
_atom_site_type_symbol
_atom_site_fract_x
_atom_site_fract_y
_atom_site_fract_z
_atom_site_U_iso_or_equiv
_atom_site_adp_type
_atom_site_occupancy
_atom_site_site_symmetry_order
_atom_site_calc_flag
_atom_site_refinement_flags_posn
_atom_site_refinement_flags_adp
_atom_site_refinement_flags_occupancy
_atom_site_disorder_assembly
_atom_site_disorder_group
S1 S 0.67669(9) 0.14127(18) 0.31536(7) 0.0217(5) Uani 0.715(6) 1 d . . P A 1
S1A S 0.5937(3) 0.4845(6) 0.3944(2) 0.0321(14) Uani 0.285(6) 1 d . . P A 2
O1 O 0.30808(14) 0.1647(2) 0.46605(8) 0.0231(3) Uani 1 1 d . . . . .
O2 O 0.31396(14) 0.5779(2) 0.25189(9) 0.0285(4) Uani 1 1 d . . . . .
N2 N 0.28658(15) 0.3932(2) 0.36355(9) 0.0138(3) Uani 1 1 d . . . . .
C1 C 0.34112(18) 0.2270(3) 0.40445(12) 0.0160(4) Uani 1 1 d . . . . .
C3 C 0.34433(19) 0.4360(3) 0.29522(11) 0.0173(4) Uani 1 1 d . . . . .
C3A C 0.44826(18) 0.2791(3) 0.28683(12) 0.0175(4) Uani 1 1 d . . . . .
H3A H 0.432181 0.190989 0.239708 0.021 Uiso 1 1 calc R U . A 1
C4 C 0.5807(2) 0.3787(4) 0.28786(14) 0.0262(5) Uani 0.715(6) 1 d . . P A 1
H4A H 0.602144 0.447042 0.238511 0.031 Uiso 0.715(6) 1 calc R U P A 1
C4A C 0.5807(2) 0.3787(4) 0.28786(14) 0.0262(5) Uani 0.285(6) 1 d . . P A 2
H4B H 0.588843 0.491269 0.248316 0.031 Uiso 0.285(6) 1 calc R U P A 2
C5 C 0.5960(4) 0.5106(8) 0.3549(4) 0.0296(11) Uani 0.715(6) 1 d . . P A 1
H5A H 0.605453 0.659004 0.353855 0.035 Uiso 0.715(6) 1 calc R U P A 1
C6 C 0.5950(4) 0.3923(9) 0.4197(3) 0.0285(11) Uani 0.715(6) 1 d . . P A 1
H6A H 0.603560 0.446560 0.470604 0.034 Uiso 0.715(6) 1 calc R U P A 1
C7 C 0.5793(2) 0.1733(4) 0.40084(13) 0.0288(5) Uani 0.715(6) 1 d . . P A 1
H7 H 0.599574 0.073852 0.444262 0.035 Uiso 0.715(6) 1 calc R U P A 1
C5A C 0.6736(10) 0.231(3) 0.2875(8) 0.032(2) Uani 0.285(6) 1 d . . P A 2
H5B H 0.729018 0.210377 0.247349 0.039 Uiso 0.285(6) 1 calc R U P A 2
C6A C 0.6735(10) 0.1164(17) 0.3542(9) 0.029(2) Uani 0.285(6) 1 d . . P A 2
H6B H 0.732438 0.008804 0.366992 0.035 Uiso 0.285(6) 1 calc R U P A 2
C7B C 0.5793(2) 0.1733(4) 0.40084(13) 0.0288(5) Uani 0.285(6) 1 d . . P A 2
H7B H 0.588005 0.115241 0.454296 0.035 Uiso 0.285(6) 1 calc R U P A 2
C7A C 0.44755(18) 0.1436(3) 0.35986(11) 0.0179(4) Uani 1 1 d . . . . .
H7A H 0.433209 -0.007429 0.346121 0.021 Uiso 1 1 calc R U . A 1
C8 C 0.17580(18) 0.5010(3) 0.38576(11) 0.0145(4) Uani 1 1 d . . . . .
C9 C 0.18478(19) 0.7030(3) 0.41482(11) 0.0179(4) Uani 1 1 d . . . . .
H9A H 0.263784 0.769753 0.421963 0.021 Uiso 1 1 calc R U . . .
C10 C 0.0765(2) 0.8072(3) 0.43345(12) 0.0213(5) Uani 1 1 d . . . . .
H10A H 0.081292 0.946376 0.453149 0.026 Uiso 1 1 calc R U . . .
C11 C -0.0384(2) 0.7087(3) 0.42340(12) 0.0222(5) Uani 1 1 d . . . . .
H11A H -0.112013 0.780189 0.436509 0.027 Uiso 1 1 calc R U . . .
C12 C -0.0463(2) 0.5050(3) 0.39411(12) 0.0211(5) Uani 1 1 d . . . . .
H12A H -0.125146 0.437705 0.387191 0.025 Uiso 1 1 calc R U . . .
C13 C 0.06156(19) 0.4008(3) 0.37505(12) 0.0180(4) Uani 1 1 d . . . . .
H13A H 0.056986 0.262081 0.354870 0.022 Uiso 1 1 calc R U . . .

loop_
_atom_site_aniso_label
_atom_site_aniso_U_11
_atom_site_aniso_U_22
_atom_site_aniso_U_33
_atom_site_aniso_U_23
_atom_site_aniso_U_13
_atom_site_aniso_U_12
S1 0.0122(4) 0.0266(7) 0.0266(10) -0.0040(6) 0.0032(5) 0.0053(4)
S1A 0.0173(13) 0.033(2) 0.045(3) -0.020(2) 0.0020(18) -0.0050(14)
O1 0.0246(8) 0.0244(8) 0.0208(8) 0.0076(6) 0.0070(6) 0.0050(6)
O2 0.0246(9) 0.0343(9) 0.0276(9) 0.0160(7) 0.0095(7) 0.0096(7)
N2 0.0119(8) 0.0160(8) 0.0136(8) 0.0010(6) 0.0025(6) 0.0011(6)
C1 0.0156(10) 0.0140(9) 0.0184(10) 0.0004(8) 0.0001(8) -0.0025(8)
C3 0.0133(10) 0.0232(10) 0.0154(10) 0.0031(8) 0.0019(8) -0.0006(8)
C3A 0.0118(10) 0.0228(10) 0.0181(10) 0.0009(8) 0.0018(8) 0.0015(8)
C4 0.0128(10) 0.0328(13) 0.0334(13) 0.0075(10) 0.0041(9) -0.0011(9)
C4A 0.0128(10) 0.0328(13) 0.0334(13) 0.0075(10) 0.0041(9) -0.0011(9)
C5 0.0150(18) 0.025(2) 0.049(3) -0.008(2) 0.003(2) -0.0020(13)
C6 0.0142(18) 0.036(3) 0.034(3) -0.015(2) -0.0095(17) 0.006(2)
C7 0.0190(11) 0.0435(14) 0.0238(12) 0.0079(10) -0.0003(9) 0.0063(10)
C5A 0.023(5) 0.047(7) 0.028(6) -0.003(5) 0.012(4) -0.007(5)
C6A 0.021(5) 0.039(6) 0.027(6) 0.009(5) 0.001(5) 0.010(4)
C7B 0.0190(11) 0.0435(14) 0.0238(12) 0.0079(10) -0.0003(9) 0.0063(10)
C7A 0.0180(10) 0.0158(9) 0.0203(10) 0.0026(8) 0.0042(8) 0.0024(8)
C8 0.0149(10) 0.0155(9) 0.0133(9) 0.0019(7) 0.0033(8) 0.0011(8)
C9 0.0198(10) 0.0178(10) 0.0163(10) -0.0010(8) 0.0031(8) -0.0010(8)
C10 0.0272(12) 0.0166(10) 0.0206(11) -0.0003(8) 0.0057(9) 0.0038(8)
C11 0.0207(11) 0.0269(11) 0.0198(11) 0.0013(9) 0.0066(9) 0.0085(9)
C12 0.0166(11) 0.0256(11) 0.0214(11) 0.0022(9) 0.0036(9) -0.0019(9)
C13 0.0177(10) 0.0171(10) 0.0194(10) -0.0001(8) 0.0038(8) -0.0005(8)

loop_
_atom_type_symbol
_atom_type_description
_atom_type_scat_dispersion_real
_atom_type_scat_dispersion_imag
_atom_type_scat_source
C C 0.0033 0.0016 'International Tables Vol C Tables 4.2.6.8 and 6.1.1.4'
H H 0.0000 0.0000 'International Tables Vol C Tables 4.2.6.8 and 6.1.1.4'
N N 0.0061 0.0033 'International Tables Vol C Tables 4.2.6.8 and 6.1.1.4'
O O 0.0106 0.0060 'International Tables Vol C Tables 4.2.6.8 and 6.1.1.4'
S S 0.1246 0.1234 'International Tables Vol C Tables 4.2.6.8 and 6.1.1.4'

loop_
_geom_angle_atom_site_label_1
_geom_angle_atom_site_label_2
_geom_angle_atom_site_label_3
_geom_angle
_geom_angle_site_symmetry_1
_geom_angle_site_symmetry_3
_geom_angle_publ_flag
C7 S1 C4 78.03(10) . . ?
C4A S1A C7B 73.21(15) . . ?
C1 N2 C3 113.01(16) . . ?
C1 N2 C8 123.79(15) . . ?
C3 N2 C8 123.03(16) . . ?
O1 C1 N2 124.54(18) . . ?
O1 C1 C7A 127.14(18) . . ?
N2 C1 C7A 108.32(16) . . ?
O2 C3 N2 123.98(18) . . ?
O2 C3 C3A 127.50(18) . . ?
N2 C3 C3A 108.52(16) . . ?
C3 C3A C7A 104.73(15) . . ?
C3 C3A C4 114.11(17) . . ?
C7A C3A C4 105.38(16) . . ?
C3 C3A C4A 114.11(17) . . ?
C7A C3A C4A 105.38(16) . . ?
C3 C3A H3A 110.8 . . ?
C7A C3A H3A 110.8 . . ?
C4 C3A H3A 110.8 . . ?
C5 C4 C3A 108.1(2) . . ?
C5 C4 S1 103.1(3) . . ?
C3A C4 S1 99.39(14) . . ?
C5 C4 H4A 114.8 . . ?
C3A C4 H4A 114.8 . . ?
S1 C4 H4A 114.8 . . ?
C5A C4A C3A 112.5(5) . . ?
C5A C4A S1A 103.0(5) . . ?
C3A C4A S1A 99.66(16) . . ?
C5A C4A H4B 113.5 . . ?
C3A C4A H4B 113.5 . . ?
S1A C4A H4B 113.5 . . ?
C6 C5 C4 110.1(4) . . ?
C6 C5 H5A 124.9 . . ?
C4 C5 H5A 124.9 . . ?
C5 C6 C7 110.7(4) . . ?
C5 C6 H6A 124.6 . . ?
C7 C6 H6A 124.6 . . ?
C6 C7 C7A 108.3(2) . . ?
C6 C7 S1 102.9(3) . . ?
C7A C7 S1 98.92(14) . . ?
C6 C7 H7 115.0 . . ?
C7A C7 H7 115.0 . . ?
S1 C7 H7 115.0 . . ?
C6A C5A C4A 109.1(9) . . ?
C6A C5A H5B 125.5 . . ?
C4A C5A H5B 125.5 . . ?
C5A C6A C7B 113.2(10) . . ?
C5A C6A H6B 123.4 . . ?
C7B C6A H6B 123.4 . . ?
C6A C7B C7A 112.0(6) . . ?
C6A C7B S1A 99.6(5) . . ?
C7A C7B S1A 99.56(17) . . ?
C6A C7B H7B 114.6 . . ?
C7A C7B H7B 114.6 . . ?
S1A C7B H7B 114.6 . . ?
C1 C7A C3A 105.38(15) . . ?
C1 C7A C7B 114.48(17) . . ?
C3A C7A C7B 105.34(16) . . ?
C1 C7A C7 114.48(17) . . ?
C3A C7A C7 105.34(16) . . ?
C1 C7A H7A 110.5 . . ?
C3A C7A H7A 110.5 . . ?
C7 C7A H7A 110.5 . . ?
C9 C8 C13 121.37(18) . . ?
C9 C8 N2 119.86(18) . . ?
C13 C8 N2 118.73(17) . . ?
C8 C9 C10 119.05(19) . . ?
C8 C9 H9A 120.5 . . ?
C10 C9 H9A 120.5 . . ?
C11 C10 C9 120.24(19) . . ?
C11 C10 H10A 119.9 . . ?
C9 C10 H10A 119.9 . . ?
C10 C11 C12 120.20(19) . . ?
C10 C11 H11A 119.9 . . ?
C12 C11 H11A 119.9 . . ?
C13 C12 C11 119.8(2) . . ?
C13 C12 H12A 120.1 . . ?
C11 C12 H12A 120.1 . . ?
C8 C13 C12 119.36(19) . . ?
C8 C13 H13A 120.3 . . ?
C12 C13 H13A 120.3 . . ?

loop_
_geom_bond_atom_site_label_1
_geom_bond_atom_site_label_2
_geom_bond_distance
_geom_bond_site_symmetry_2
_geom_bond_publ_flag
S1 C7 1.874(2) . ?
S1 C4 1.876(2) . ?
S1A C4A 1.969(4) . ?
S1A C7B 1.989(5) . ?
O1 C1 1.213(2) . ?
O2 C3 1.209(2) . ?
N2 C1 1.386(2) . ?
N2 C3 1.397(2) . ?
N2 C8 1.443(2) . ?
C1 C7A 1.511(3) . ?
C3 C3A 1.510(3) . ?
C3A C7A 1.535(3) . ?
C3A C4 1.555(3) . ?
C3A C4A 1.555(3) . ?
C3A H3A 1.0000 . ?
C4 C5 1.438(6) . ?
C4 H4A 1.0000 . ?
C4A C5A 1.372(15) . ?
C4A H4B 1.0000 . ?
C5 C6 1.356(10) . ?
C5 H5A 0.9500 . ?
C6 C7 1.439(6) . ?
C6 H6A 0.9500 . ?
C7 C7A 1.559(3) . ?
C7 H7 1.0000 . ?
C5A C6A 1.37(3) . ?
C5A H5B 0.9500 . ?
C6A C7B 1.379(13) . ?
C6A H6B 0.9500 . ?
C7B C7A 1.559(3) . ?
C7B H7B 1.0000 . ?
C7A H7A 1.0000 . ?
C8 C9 1.383(3) . ?
C8 C13 1.385(3) . ?
C9 C10 1.391(3) . ?
C9 H9A 0.9500 . ?
C10 C11 1.385(3) . ?
C10 H10A 0.9500 . ?
C11 C12 1.393(3) . ?
C11 H11A 0.9500 . ?
C12 C13 1.389(3) . ?
C12 H12A 0.9500 . ?
C13 H13A 0.9500 . ?

loop_
_geom_hbond_atom_site_label_D
_geom_hbond_atom_site_label_H
_geom_hbond_atom_site_label_A
_geom_hbond_distance_DH
_geom_hbond_distance_HA
_geom_hbond_distance_DA
_geom_hbond_angle_DHA
_geom_hbond_site_symmetry_A
_geom_hbond_publ_flag
C7^a H7^a O1 1.00 2.36 3.337(3) 166.9 3_656 yes
C7B^b H7B^b O1 1.00 2.48 3.337(3) 143.1 3_656 yes

loop_
_geom_torsion_atom_site_label_1
_geom_torsion_atom_site_label_2
_geom_torsion_atom_site_label_3
_geom_torsion_atom_site_label_4
_geom_torsion
_geom_torsion_site_symmetry_1
_geom_torsion_site_symmetry_2
_geom_torsion_site_symmetry_3
_geom_torsion_site_symmetry_4
_geom_torsion_publ_flag
C3 N2 C1 O1 178.54(19) . . . . ?
C8 N2 C1 O1 -6.0(3) . . . . ?
C3 N2 C1 C7A -0.5(2) . . . . ?
C8 N2 C1 C7A 175.00(17) . . . . ?
C1 N2 C3 O2 -177.9(2) . . . . ?
C8 N2 C3 O2 6.6(3) . . . . ?
C1 N2 C3 C3A 1.5(2) . . . . ?
C8 N2 C3 C3A -173.99(17) . . . . ?
O2 C3 C3A C7A 177.5(2) . . . . ?
N2 C3 C3A C7A -1.9(2) . . . . ?
O2 C3 C3A C4 62.8(3) . . . . ?
N2 C3 C3A C4 -116.60(19) . . . . ?
O2 C3 C3A C4A 62.8(3) . . . . ?
N2 C3 C3A C4A -116.60(19) . . . . ?
C3 C3A C4 C5 51.6(3) . . . . ?
C7A C3A C4 C5 -62.7(3) . . . . ?
C3 C3A C4 S1 158.79(15) . . . . ?
C7A C3A C4 S1 44.45(18) . . . . ?
C7 S1 C4 C5 49.8(2) . . . . ?
C7 S1 C4 C3A -61.45(15) . . . . ?
C3 C3A C4A C5A 174.2(6) . . . . ?
C7A C3A C4A C5A 59.9(6) . . . . ?
C3 C3A C4A S1A 65.7(2) . . . . ?
C7A C3A C4A S1A -48.7(2) . . . . ?
C3A C4 C5 C6 65.3(4) . . . . ?
S1 C4 C5 C6 -39.3(4) . . . . ?
C4 C5 C6 C7 0.1(6) . . . . ?
C5 C6 C7 C7A -65.0(4) . . . . ?
C5 C6 C7 S1 39.1(4) . . . . ?
C4 S1 C7 C6 -49.5(2) . . . . ?
C4 S1 C7 C7A 61.71(14) . . . . ?
C3A C4A C5A C6A -64.6(9) . . . . ?
S1A C4A C5A C6A 41.8(9) . . . . ?
C4A C5A C6A C7B 2.6(13) . . . . ?
C5A C6A C7B C7A 59.9(10) . . . . ?
C5A C6A C7B S1A -44.6(10) . . . . ?
O1 C1 C7A C3A -179.7(2) . . . . ?
N2 C1 C7A C3A -0.7(2) . . . . ?
O1 C1 C7A C7B -64.5(3) . . . . ?
N2 C1 C7A C7B 114.52(19) . . . . ?
O1 C1 C7A C7 -64.5(3) . . . . ?
N2 C1 C7A C7 114.52(19) . . . . ?
C3 C3A C7A C1 1.6(2) . . . . ?
C4 C3A C7A C1 122.24(17) . . . . ?
C4A C3A C7A C1 122.24(17) . . . . ?
C3 C3A C7A C7B -119.85(18) . . . . ?
C4A C3A C7A C7B 0.8(2) . . . . ?
C3 C3A C7A C7 -119.85(18) . . . . ?
C4 C3A C7A C7 0.8(2) . . . . ?
C6A C7B C7A C1 -173.2(5) . . . . ?
S1A C7B C7A C1 -68.7(2) . . . . ?
C6A C7B C7A C3A -57.9(6) . . . . ?
S1A C7B C7A C3A 46.6(2) . . . . ?
C6 C7 C7A C1 -54.3(3) . . . . ?
S1 C7 C7A C1 -161.08(14) . . . . ?
C6 C7 C7A C3A 61.0(3) . . . . ?
S1 C7 C7A C3A -45.80(18) . . . . ?
C1 N2 C8 C9 108.3(2) . . . . ?
C3 N2 C8 C9 -76.7(2) . . . . ?
C1 N2 C8 C13 -73.8(2) . . . . ?
C3 N2 C8 C13 101.3(2) . . . . ?
C13 C8 C9 C10 -0.1(3) . . . . ?
N2 C8 C9 C10 177.81(18) . . . . ?
C8 C9 C10 C11 0.4(3) . . . . ?
C9 C10 C11 C12 -0.4(3) . . . . ?
C10 C11 C12 C13 0.1(3) . . . . ?
C9 C8 C13 C12 -0.2(3) . . . . ?
N2 C8 C13 C12 -178.16(17) . . . . ?
C11 C12 C13 C8 0.2(3) . . . . ?
